data_2233302
loop_
_publ_author_name
'Samshuddin, S.'
'Butcher, Ray J.'
'Y\?ild\?ir\?im, Sema Ozturk'
'Akkurt, Mehmet'
'Narayana, B.'
'Yathirajan, H. S.'

_publ_section_title
;
 (2<i>E</i>)-2-[(3<i>E</i>)-4-Phenylbut-3-en-2-ylidene]hydrazinecarboxamide
;
_journal_coeditor_code TK5032
_journal_issue 1
_journal_name_full 'Acta Crystallographica Section E'
_journal_page_first o76
_journal_page_last o77
_journal_paper_doi 10.1107/S160053681105255X
_journal_volume 68
_journal_year 2012
_chemical_formula_iupac 'C11 H13 N3 O'
_chemical_formula_moiety 'C11 H13 N3 O'
_chemical_formula_sum 'C11 H13 N3 O'
_chemical_formula_weight 203.24
_chemical_name_systematic
;
(2<i>E</i>)-2-[(3<i>E</i>)-4-Phenylbut-3-en-2-ylidene]hydrazinecarboxamide
;
_space_group_IT_number 15
_symmetry_cell_setting monoclinic
_symmetry_space_group_name_Hall '-C 2yc'
_symmetry_space_group_name_H-M 'C 1 2/c 1'
_atom_sites_solution_hydrogens geom
_atom_sites_solution_primary direct
_atom_sites_solution_secondary difmap
_cell_angle_alpha 90
_cell_angle_beta 109.908(6)
_cell_angle_gamma 90
_cell_formula_units_Z 8
_cell_length_a 15.1094(8)
_cell_length_b 24.4445(11)
_cell_length_c 7.0368(4)
_cell_measurement_reflns_used 5469
_cell_measurement_temperature 123
_cell_measurement_theta_max 30.85
_cell_measurement_theta_min 3.03
_cell_volume 2443.7(2)
_computing_cell_refinement '<i>CrysAlis PRO</i> (Oxford Diffraction, 2007)'
_computing_data_collection '<i>CrysAlis PRO</i> (Oxford Diffraction, 2007)'
_computing_data_reduction '<i>CrysAlis RED</i> (Oxford Diffraction, 2007)'
_computing_molecular_graphics '<i>ORTEP-3</i> (Farrugia, 1997)'
_computing_publication_material '<i>WinGX</i> (Farrugia, 1999) and <i>PLATON</i> (Spek, 2009)'
_computing_structure_refinement 'SHELXL97 (Sheldrick, 2008)'
_computing_structure_solution 'SHELXS97 (Sheldrick, 2008)'
_diffrn_ambient_temperature 123(2)
_diffrn_detector_area_resol_mean 10.5081
_diffrn_measured_fraction_theta_full 0.995
_diffrn_measured_fraction_theta_max 0.909
_diffrn_measurement_device_type 'Oxford Diffraction Xcalibur Ruby Gemini'
_diffrn_measurement_method '\w scans'
_diffrn_radiation_monochromator graphite
_diffrn_radiation_source 'Enhance (Mo) X-ray Source'
_diffrn_radiation_type MoK\a
_diffrn_radiation_wavelength 0.71073
_diffrn_reflns_av_R_equivalents 0.0262
_diffrn_reflns_av_sigmaI/netI 0.0255
_diffrn_reflns_limit_h_max 20
_diffrn_reflns_limit_h_min -20
_diffrn_reflns_limit_k_max 26
_diffrn_reflns_limit_k_min -34
_diffrn_reflns_limit_l_max 9
_diffrn_reflns_limit_l_min -7
_diffrn_reflns_number 12712
_diffrn_reflns_reduction_process
;
;
_diffrn_reflns_theta_full 25.50
_diffrn_reflns_theta_max 30.92
_diffrn_reflns_theta_min 3.04
_exptl_absorpt_coefficient_mu 0.074
_exptl_absorpt_correction_T_max 1.000
_exptl_absorpt_correction_T_min 0.987
_exptl_absorpt_correction_type multi-scan
_exptl_absorpt_process_details '(CrysAlis RED; Oxford Diffraction, 2007)'
_exptl_crystal_colour colourless
_exptl_crystal_density_diffrn 1.105
_exptl_crystal_density_method 'Not Measured'
_exptl_crystal_description prism
_exptl_crystal_F_000 864
_exptl_crystal_size_max 0.400
_exptl_crystal_size_mid 0.300
_exptl_crystal_size_min 0.180
_refine_diff_density_max 0.264
_refine_diff_density_min -0.222
_refine_ls_extinction_method none
_refine_ls_goodness_of_fit_ref 1.050
_refine_ls_hydrogen_treatment constr
_refine_ls_matrix_type full
_refine_ls_number_parameters 168
_refine_ls_number_reflns 3528
_refine_ls_number_restraints 0
_refine_ls_restrained_S_all 1.050
_refine_ls_R_factor_all 0.0673
_refine_ls_R_factor_gt 0.0554
_refine_ls_shift/su_max 0.000
_refine_ls_shift/su_mean 0.000
_refine_ls_structure_factor_coef Fsqd
_refine_ls_weighting_details 'calc w=1/[\s^2^(Fo^2^)+(0.0981P)^2^+0.6768P] where P=(Fo^2^+2Fc^2^)/3'
_refine_ls_weighting_scheme calc
_refine_ls_wR_factor_gt 0.1659
_refine_ls_wR_factor_ref 0.1763
_reflns_number_gt 2748
_reflns_number_total 3528
_reflns_threshold_expression I>2\s(I)
_cod_data_source_file tk5032.cif
_cod_data_source_block I
_cod_original_sg_symbol_H-M 'C 2/c'
_cod_database_code 2233302
_cod_database_fobs_code 2233302

loop_
_symmetry_equiv_pos_site_id
_symmetry_equiv_pos_as_xyz
1 x,y,z
2 -x,y,1/2-z
3 -x,-y,-z
4 x,-y,1/2+z
5 1/2+x,1/2+y,z
6 1/2-x,1/2+y,1/2-z
7 1/2-x,1/2-y,-z
8 1/2+x,1/2-y,1/2+z

loop_
_atom_site_aniso_label
_atom_site_aniso_U_11
_atom_site_aniso_U_22
_atom_site_aniso_U_33
_atom_site_aniso_U_12
_atom_site_aniso_U_13
_atom_site_aniso_U_23
O1 0.0234(4) 0.0505(6) 0.0224(4) 0.0004(3) 0.0069(3) 0.0096(3)
N1 0.0334(5) 0.0409(6) 0.0276(5) -0.0035(4) 0.0113(4) 0.0100(4)
N2 0.0239(4) 0.0438(6) 0.0243(5) -0.0019(4) 0.0069(4) 0.0107(4)
N3 0.0224(5) 0.0857(10) 0.0292(5) -0.0024(5) 0.0086(4) 0.0155(5)
C1B 0.045(2) 0.0227(15) 0.0208(13) 0.0012(14) 0.0088(15) 0.0032(10)
C2B 0.045(2) 0.0379(17) 0.0259(14) 0.0056(16) 0.0156(14) 0.0043(11)
C3B 0.059(3) 0.0386(18) 0.0276(14) 0.0065(18) 0.0197(17) 0.0131(11)
C4B 0.065(3) 0.0320(15) 0.0343(18) -0.0086(16) 0.028(2) 0.0002(13)
C5B 0.055(3) 0.0457(19) 0.050(2) -0.0018(19) 0.031(2) 0.0083(17)
C6B 0.046(2) 0.0458(19) 0.041(2) 0.0010(18) 0.0182(19) 0.0113(17)
C7 0.0638(9) 0.0303(6) 0.0298(6) 0.0083(6) 0.0238(6) 0.0061(5)
C8 0.0488(7) 0.0349(6) 0.0335(6) 0.0037(5) 0.0202(6) 0.0097(5)
C9 0.0389(6) 0.0323(6) 0.0279(5) 0.0005(5) 0.0126(5) 0.0065(4)
C10 0.0397(7) 0.0478(8) 0.0320(6) 0.0081(5) 0.0135(5) 0.0127(5)
C11 0.0240(5) 0.0424(7) 0.0238(5) -0.0017(4) 0.0067(4) 0.0040(4)
C3A 0.056(3) 0.044(2) 0.0397(18) 0.0139(18) 0.0194(18) 0.0134(14)
C4A 0.055(3) 0.0314(17) 0.0291(15) -0.0016(18) 0.017(2) 0.0062(12)
C5A 0.045(3) 0.0402(19) 0.044(2) 0.0033(16) 0.024(2) 0.0081(16)
C6A 0.038(2) 0.0309(16) 0.0338(19) 0.0064(14) 0.0144(18) 0.0112(13)
C2A 0.053(2) 0.0369(19) 0.0353(17) 0.0087(17) 0.0212(16) 0.0099(13)
C1A 0.038(2) 0.0219(14) 0.0268(15) -0.0032(14) 0.0161(14) -0.0043(12)

loop_
_atom_site_type_symbol
_atom_site_label
_atom_site_fract_x
_atom_site_fract_y
_atom_site_fract_z
_atom_site_U_iso_or_equiv
_atom_site_thermal_displace_type
_atom_site_calc_flag
_atom_site_refinement_flags
_atom_site_occupancy
_atom_site_disorder_assembly
_atom_site_disorder_group
O O1 0.36888(6) 0.23438(4) 1.62948(12) 0.0323(3) Uani d . 1.000 . .
N N1 0.34428(7) 0.30220(5) 1.17621(15) 0.0337(3) Uani d . 1.000 A .
N N2 0.31934(7) 0.27704(4) 1.32596(14) 0.0310(3) Uani d . 1.000 . .
N N3 0.47771(7) 0.26174(6) 1.49376(16) 0.0458(4) Uani d . 1.000 . .
C C1B 0.3063(5) 0.40506(19) 0.5724(7) 0.0301(9) Uani d GP 0.520(17) A 2
C C2B 0.2428(5) 0.4316(2) 0.4074(6) 0.0354(10) Uani d GP 0.520(17) A 2
C C3B 0.2747(6) 0.45824(19) 0.2685(6) 0.0405(13) Uani d GP 0.520(17) A 2
C C4B 0.3701(6) 0.45829(14) 0.2947(8) 0.0409(13) Uani d GP 0.520(17) A 2
C C5B 0.4336(6) 0.4317(2) 0.4598(11) 0.0469(14) Uani d GP 0.520(17) A 2
C C6B 0.4017(5) 0.4051(2) 0.5986(11) 0.0434(11) Uani d GP 0.520(17) A 2
C C7 0.25908(11) 0.37670(5) 0.71144(19) 0.0393(4) Uani d . 1.000 . .
C C8 0.31231(10) 0.35103(5) 0.87866(19) 0.0375(4) Uani d . 1.000 A .
C C9 0.27918(9) 0.32596(5) 1.03065(18) 0.0327(3) Uani d . 1.000 . .
C C10 0.17796(10) 0.32953(6) 1.0129(2) 0.0395(4) Uani d . 1.000 A .
C C11 0.38883(8) 0.25686(5) 1.49014(17) 0.0304(3) Uani d . 1.000 . .
C C3A 0.2443(5) 0.4630(2) 0.2639(7) 0.0458(13) Uani d GP 0.480(17) A 1
C C4A 0.3345(6) 0.45553(15) 0.2576(7) 0.0378(13) Uani d GP 0.480(17) A 1
C C5A 0.3972(6) 0.4208(2) 0.3956(10) 0.0408(14) Uani d GP 0.480(17) A 1
C C6A 0.3697(5) 0.39363(19) 0.5398(9) 0.0337(11) Uani d GP 0.480(17) A 1
C C2A 0.2169(4) 0.4358(2) 0.4081(7) 0.0402(11) Uani d GP 0.480(17) A 1
C C1A 0.2795(4) 0.40110(19) 0.5461(6) 0.0276(10) Uani d GP 0.480(17) A 1
H H7A 0.19470 0.37930 0.69980 0.0470 Uiso c R 1.000 A 1
H H3BA 0.23130 0.47640 0.15570 0.0490 Uiso c RP 0.520(17) A 2
H H5BA 0.49890 0.43180 0.47770 0.0560 Uiso c RP 0.520(17) A 2
H H6BA 0.44510 0.38700 0.71150 0.0520 Uiso c RP 0.520(17) A 2
H H10A 0.17330 0.33360 1.14770 0.0590 Uiso c R 1.000 . .
H H10B 0.14520 0.29610 0.94940 0.0590 Uiso c R 1.000 . .
H H10C 0.14890 0.36120 0.92980 0.0590 Uiso c R 1.000 . .
H H4BA 0.39200 0.47650 0.19980 0.0490 Uiso c RP 0.520(17) A 2
H H8A 0.37790 0.34890 0.90100 0.0450 Uiso c R 1.000 . .
H H2B 0.25980 0.27410 1.31570 0.0370 Uiso c R 1.000 . .
H H3B 0.52440 0.24890 1.59690 0.0550 Uiso c R 1.000 . .
H H3C 0.48940 0.27780 1.39300 0.0550 Uiso c R 1.000 . .
H H2BA 0.17760 0.43160 0.38950 0.0420 Uiso c RP 0.520(17) A 2
H H2AA 0.15520 0.44090 0.41240 0.0480 Uiso c RP 0.480(17) A 1
H H3AA 0.20150 0.48670 0.16960 0.0550 Uiso c RP 0.480(17) A 1
H H4AA 0.35330 0.47410 0.15910 0.0450 Uiso c RP 0.480(17) A 1
H H5AA 0.45880 0.41570 0.39130 0.0490 Uiso c RP 0.480(17) A 1
H H6AA 0.41250 0.36990 0.63410 0.0400 Uiso c RP 0.480(17) A 1

loop_
_atom_type_symbol
_atom_type_description
_atom_type_scat_dispersion_real
_atom_type_scat_dispersion_imag
_atom_type_scat_source
C C 0.0033 0.0016 ' International Tables Vol C Tables 4.2.6.8 and 6.1.1.4'
H H 0.0000 0.0000 ' International Tables Vol C Tables 4.2.6.8 and 6.1.1.4'
N N 0.0061 0.0033 ' International Tables Vol C Tables 4.2.6.8 and 6.1.1.4'
O O 0.0106 0.0060 ' International Tables Vol C Tables 4.2.6.8 and 6.1.1.4'

loop_
_geom_angle_atom_site_label_1
_geom_angle_atom_site_label_2
_geom_angle_atom_site_label_3
_geom_angle
_geom_angle_publ_flag
N2 N1 C9 118.31(11) no
N1 N2 C11 118.53(11) no
N1 N2 H2B 121.00 no
C11 N2 H2B 121.00 no
C11 N3 H3B 120.00 no
H3B N3 H3C 120.00 no
C11 N3 H3C 120.00 no
C6A C1A C7 117.1(4) no
C2A C1A C7 122.6(5) no
C2A C1A C6A 119.9(5) no
C2B C1B C7 113.5(6) no
C2B C1B C6B 120.0(6) no
C6B C1B C7 126.4(5) no
C1A C2A C3A 120.1(6) no
C1B C2B C3B 120.0(7) no
C2A C3A C4A 120.0(5) no
C2B C3B C4B 120.0(5) no
C3A C4A C5A 120.0(6) no
C3B C4B C5B 120.0(6) no
C4A C5A C6A 120.0(8) no
C4B C5B C6B 120.0(8) no
C1A C6A C5A 120.0(6) no
C1B C6B C5B 120.0(6) no
C1B C7 C8 119.7(3) no
C1A C7 C8 132.9(3) no
C7 C8 C9 126.08(15) no
N1 C9 C8 114.27(13) no
C8 C9 C10 120.69(11) no
N1 C9 C10 125.04(12) no
N2 C11 N3 117.53(11) no
O1 C11 N3 122.23(11) no
O1 C11 N2 120.24(12) no
C3A C2A H2AA 120.00 no
C1A C2A H2AA 120.00 no
C3B C2B H2BA 120.00 no
C1B C2B H2BA 120.00 no
C4A C3A H3AA 120.00 no
C2A C3A H3AA 120.00 no
C4B C3B H3BA 120.00 no
C2B C3B H3BA 120.00 no
C5A C4A H4AA 120.00 no
C3A C4A H4AA 120.00 no
C5B C4B H4BA 120.00 no
C3B C4B H4BA 120.00 no
C4A C5A H5AA 120.00 no
C6A C5A H5AA 120.00 no
C4B C5B H5BA 120.00 no
C6B C5B H5BA 120.00 no
C5A C6A H6AA 120.00 no
C1A C6A H6AA 120.00 no
C5B C6B H6BA 120.00 no
C1B C6B H6BA 120.00 no
C1A C7 H7A 114.00 no
C1B C7 H7A 126.00 no
C8 C7 H7A 114.00 no
C9 C8 H8A 117.00 no
C7 C8 H8A 117.00 no
C9 C10 H10C 110.00 no
C9 C10 H10B 109.00 no
H10B C10 H10C 109.00 no
H10A C10 H10B 110.00 no
H10A C10 H10C 109.00 no
C9 C10 H10A 110.00 no

loop_
_geom_bond_atom_site_label_1
_geom_bond_atom_site_label_2
_geom_bond_distance
_geom_bond_publ_flag
O1 C11 1.2472(15) no
N1 N2 1.3788(15) no
N1 C9 1.2915(17) no
N2 C11 1.3618(15) no
N3 C11 1.3398(17) no
N2 H2B 0.8800 no
N3 H3B 0.8800 no
N3 H3C 0.8800 no
C1A C7 1.432(5) no
C1A C6A 1.391(10) no
C1A C2A 1.390(7) no
C1B C2B 1.390(7) no
C1B C6B 1.390(11) no
C1B C7 1.556(6) no
C2A C3A 1.389(8) no
C2B C3B 1.390(9) no
C3A C4A 1.391(12) no
C3B C4B 1.390(13) no
C4A C5A 1.391(9) no
C4B C5B 1.391(9) no
C5A C6A 1.389(10) no
C5B C6B 1.389(10) no
C7 C8 1.3344(18) no
C8 C9 1.4610(19) no
C9 C10 1.494(2) no
C2A H2AA 0.9500 no
C2B H2BA 0.9500 no
C3A H3AA 0.9500 no
C3B H3BA 0.9500 no
C4A H4AA 0.9500 no
C4B H4BA 0.9500 no
C5A H5AA 0.9500 no
C5B H5BA 0.9500 no
C6A H6AA 0.9500 no
C6B H6BA 0.9500 no
C7 H7A 0.9500 no
C8 H8A 0.9500 no
C10 H10B 0.9800 no
C10 H10C 0.9800 no
C10 H10A 0.9800 no

loop_
_geom_hbond_atom_site_label_D
_geom_hbond_atom_site_label_H
_geom_hbond_atom_site_label_A
_geom_hbond_site_symmetry_A
_geom_hbond_distance_DH
_geom_hbond_distance_HA
_geom_hbond_distance_DA
_geom_hbond_angle_DHA
_geom_hbond_publ_flag
N2 H2B O1 7_558 0.88 2.12 2.9785(15) 166 yes
N3 H3B O1 2_658 0.88 2.08 2.9434(14) 168 yes
N3 H3C N1 . 0.88 2.28 2.6397(16) 104 no
C10 H10A O1 7_558 0.98 2.51 3.2384(17) 131 yes
C10 H10B N1 7_557 0.98 2.58 3.4566(19) 148 yes
C4B H4BA Cg1 4_564 0.95 2.86 3.618(5) 138 yes
C4A H4AA Cg1 4_564 0.95 2.76 3.590(5) 146 yes
C4A H4AA Cg2 4_564 0.95 2.93 3.714(5) 141 yes

loop_
_geom_torsion_atom_site_label_1
_geom_torsion_atom_site_label_2
_geom_torsion_atom_site_label_3
_geom_torsion_atom_site_label_4
_geom_torsion
_geom_torsion_publ_flag
C9 N1 N2 C11 -173.34(11) no
N2 N1 C9 C8 -179.53(10) no
N2 N1 C9 C10 1.37(19) no
N1 N2 C11 O1 179.22(11) no
N1 N2 C11 N3 -1.40(17) no
C6B C1B C2B C3B 0.0(7) no
C7 C1B C2B C3B -179.2(4) no
C2B C1B C6B C5B 0.0(8) no
C7 C1B C6B C5B 179.1(4) no
C2B C1B C7 C8 -178.1(3) no
C6B C1B C7 C8 2.8(6) no
C1B C2B C3B C4B 0.0(7) no
C2B C3B C4B C5B 0.0(7) no
C3B C4B C5B C6B 0.0(8) no
C4B C5B C6B C1B 0.0(8) no
C1B C7 C8 C9 175.5(2) no
C7 C8 C9 N1 178.13(13) no
C7 C8 C9 C10 -2.7(2) no
